data_4320382
loop_
_publ_author_name
'Makoto Tadokoro'
'Takumasa Shiomi'
'Kiyoshi Isobe'
'Kazuhiro Nakasuji'

_publ_contact_author_address
;
    3-3-138 Sugimoto, Sumiyoshi-ku, Osaka 558-8585, Japan
;
_publ_contact_author_email ' tadokoro@sci.osaka-cu.ac.jp '
_publ_contact_author_fax ' +81-6-6605-2522 '
_publ_contact_author_name ' Makoto Tadokoro'
_publ_contact_author_phone ' +81-6-6605-2547'
_publ_section_title
;
 Cesium(I)-Mediated 3-D Superstructures by One-Pot Self-Organization of
 Hydrogen-Bonded Nickel Complexes
;
_journal_name_full 'Inorganic Chemistry'
_journal_page_first 5476
_journal_page_last 5478
_journal_paper_doi 10.1021/ic010331s
_journal_volume 40
_journal_year 2001
_chemical_formula_sum 'C18 H15 Cs N12 Ni'
_chemical_formula_weight 591.00
_space_group_IT_number 14
_symmetry_cell_setting monoclinic
_symmetry_Int_Tables_number 14
_symmetry_space_group_name_Hall '-P 2yn'
_symmetry_space_group_name_H-M 'P 1 21/n 1'
_cell_angle_alpha 90
_cell_angle_beta 97.02(2)
_cell_angle_gamma 90
_cell_formula_units_Z 4
_cell_length_a 12.601(3)
_cell_length_b 13.274(3)
_cell_length_c 13.363(3)
_cell_measurement_reflns_used 25
_cell_measurement_temperature 296.2
_cell_measurement_theta_max 29.8
_cell_measurement_theta_min 28.7
_cell_volume 2218.4(9)
_computing_cell_refinement 'MSC/AFC Diffractometer Control'
_computing_data_collection 'MSC/AFC Diffractometer Control'
_computing_data_reduction 'teXsan Ver. 1.10'
_computing_publication_material 'teXsan Ver. 1.10'
_computing_structure_refinement 'teXsan Ver. 1.10'
_computing_structure_solution SIR92
_diffrn_measured_fraction_theta_full 0.9997
_diffrn_measured_fraction_theta_max 0.9997
_diffrn_measurement_device_type 'Rigaku AFC7R'
_diffrn_measurement_method \w-2\q
_diffrn_radiation_type 'Cu K\a'
_diffrn_radiation_wavelength 1.5418
_diffrn_reflns_av_R_equivalents 0.095
_diffrn_reflns_limit_h_max 13
_diffrn_reflns_limit_h_min 0
_diffrn_reflns_limit_k_max 0
_diffrn_reflns_limit_k_min -14
_diffrn_reflns_limit_l_max 14
_diffrn_reflns_limit_l_min -14
_diffrn_reflns_number 3308
_diffrn_reflns_theta_full 56.83
_diffrn_reflns_theta_max 56.83
_diffrn_standards_decay_% 0.09
_diffrn_standards_interval_count 150
_diffrn_standards_number 3
_exptl_absorpt_coefficient_mu 14.140
_exptl_absorpt_correction_T_max 0.998
_exptl_absorpt_correction_T_min 0.176
_exptl_absorpt_correction_type psi-scan
_exptl_absorpt_process_details '(North, Phillips & Mathews, 1968)'
_exptl_crystal_colour blue
_exptl_crystal_density_diffrn 1.769
_exptl_crystal_density_method 'not measured'
_exptl_crystal_description prismatic
_exptl_crystal_size_max 0.300
_exptl_crystal_size_mid 0.200
_exptl_crystal_size_min 0.100
_refine_diff_density_max 1.81
_refine_diff_density_min -0.85
_refine_ls_extinction_method none
_refine_ls_goodness_of_fit_ref 1.169
_refine_ls_hydrogen_treatment noref
_refine_ls_number_parameters 290
_refine_ls_number_reflns 1620
_refine_ls_R_factor_gt 0.0632
_refine_ls_shift/su_max 1.8398
_refine_ls_structure_factor_coef F
_refine_ls_weighting_details 'w = 1/[\s^2^(Fo) + 0.00391|Fo|^2^]'
_refine_ls_weighting_scheme calc
_refine_ls_wR_factor_ref 0.0843
_reflns_number_gt 1620
_reflns_number_total 2983
_reflns_threshold_expression F^2^>3.0\s(F^2^)
_cod_data_source_file ic010331s_2.cif
_cod_data_source_block master_file_afc7*.xtl
_cod_original_cell_volume 2218.3(9)
_cod_original_formula_sum 'C18 H15 Cs N12 Ni '
_cod_database_code 4320382

loop_
_symmetry_equiv_pos_as_xyz
x,y,z
1/2-x,1/2+y,1/2-z
-x,-y,-z
1/2+x,1/2-y,1/2+z

loop_
_atom_site_label
_atom_site_type_symbol
_atom_site_fract_x
_atom_site_fract_y
_atom_site_fract_z
_atom_site_U_iso_or_equiv
_atom_site_adp_type
_atom_site_occupancy
_atom_site_calc_flag
_atom_site_refinement_flags
_atom_site_disorder_assembly
_atom_site_disorder_group
Cs1 Cs 0.65919(9) 0.25209(9) -0.13476(8) 0.0730(3) Uani 1.00 d . . .
Ni1 Ni 0.8601(2) 0.1669(2) 0.1517(2) 0.0384(6) Uani 1.00 d . . .
N1 N 0.8140(8) 0.1315(8) 0.2939(7) 0.037(3) Uani 1.00 d . . .
N2 N 0.8546(8) 0.0638(8) 0.4415(8) 0.042(3) Uani 1.00 d . . .
N3 N 0.9994(9) 0.0912(8) 0.2236(8) 0.041(3) Uani 1.00 d . . .
N4 N 1.0728(9) 0.0123(9) 0.3642(8) 0.046(3) Uani 1.00 d . . .
N5 N 0.7991(8) 0.0323(8) 0.0881(8) 0.040(3) Uani 1.00 d . . .
N6 N 0.6603(8) -0.0501(8) 0.0099(8) 0.042(3) Uani 1.00 d . . .
N7 N 0.6991(8) 0.2074(8) 0.1059(7) 0.034(3) Uani 1.00 d . . .
N8 N 0.5337(8) 0.1471(8) 0.0514(8) 0.044(3) Uani 1.00 d . . .
N9 N 0.9134(8) 0.2211(8) 0.0171(8) 0.037(3) Uani 1.00 d . . .
N10 N 0.9616(10) 0.3587(8) -0.0662(8) 0.047(4) Uani 1.00 d . . .
N11 N 0.9133(9) 0.3100(9) 0.1937(8) 0.043(3) Uani 1.00 d . . .
N12 N 0.9782(9) 0.4587(8) 0.1497(9) 0.047(3) Uani 1.00 d . . .
C1 C 0.730(1) 0.144(1) 0.346(1) 0.061(5) Uani 1.00 d . . .
C2 C 0.752(1) 0.100(1) 0.436(1) 0.056(5) Uani 1.00 d . . .
C3 C 1.101(1) 0.057(1) 0.208(1) 0.051(4) Uani 1.00 d . . .
C4 C 1.143(1) 0.010(1) 0.293(1) 0.059(5) Uani 1.00 d . . .
C5 C 0.887(1) 0.0839(10) 0.3554(10) 0.040(4) Uani 1.00 d . . .
C6 C 0.9895(10) 0.0616(10) 0.3172(10) 0.038(4) Uani 1.00 d . . .
C7 C 0.829(1) -0.064(1) 0.065(1) 0.049(4) Uani 1.00 d . . .
C8 C 0.745(1) -0.113(1) 0.017(1) 0.049(4) Uani 1.00 d . . .
C9 C 0.625(1) 0.2814(10) 0.113(1) 0.048(4) Uani 1.00 d . . .
C10 C 0.526(1) 0.248(1) 0.080(1) 0.055(4) Uani 1.00 d . . .
C11 C 0.698(1) 0.0369(10) 0.0546(9) 0.035(4) Uani 1.00 d . . .
C12 C 0.639(1) 0.1314(10) 0.0692(10) 0.041(4) Uani 1.00 d . . .
C13 C 0.917(1) 0.197(1) -0.081(1) 0.041(4) Uani 1.00 d . . .
C14 C 0.945(1) 0.279(1) -0.131(1) 0.059(5) Uani 1.00 d . . .
C15 C 0.924(1) 0.376(1) 0.275(1) 0.054(5) Uani 1.00 d . . .
C16 C 0.965(1) 0.467(1) 0.252(1) 0.054(5) Uani 1.00 d . . .
C17 C 0.9435(10) 0.3188(10) 0.0209(9) 0.035(4) Uani 1.00 d . . .
C18 C 0.944(1) 0.366(1) 0.1195(9) 0.040(4) Uani 1.00 d . . .
H1 H 0.8940 0.0306 0.4972 0.0501 Uiso 1.00 calc . . .
H2 H 0.5896 -0.0638 -0.0201 0.0508 Uiso 1.00 calc . . .
H3 H 0.9809 0.4259 -0.0804 0.0568 Uiso 1.00 calc . . .
H4 H 0.6662 0.1789 0.3225 0.0731 Uiso 1.00 calc . . .
H5 H 0.7055 0.0945 0.4871 0.0678 Uiso 1.00 calc . . .
H6 H 1.1345 0.0661 0.1483 0.0610 Uiso 1.00 calc . . .
H7 H 1.2112 -0.0212 0.3029 0.0712 Uiso 1.00 calc . . .
H8 H 0.8993 -0.0905 0.0795 0.0586 Uiso 1.00 calc . . .
H9 H 0.7448 -0.1805 -0.0066 0.0594 Uiso 1.00 calc . . .
H10 H 0.6405 0.3473 0.1384 0.0573 Uiso 1.00 calc . . .
H11 H 0.4617 0.2860 0.0758 0.0667 Uiso 1.00 calc . . .
H12 H 0.9009 0.1327 -0.1106 0.0500 Uiso 1.00 calc . . .
H13 H 0.9533 0.2807 -0.2003 0.0708 Uiso 1.00 calc . . .
H14 H 0.9047 0.3594 0.3395 0.0655 Uiso 1.00 calc . . .
H15 H 0.9815 0.5230 0.2954 0.0657 Uiso 1.00 calc . . .

loop_
_atom_site_aniso_label
_atom_site_aniso_U_11
_atom_site_aniso_U_22
_atom_site_aniso_U_33
_atom_site_aniso_U_12
_atom_site_aniso_U_13
_atom_site_aniso_U_23
Cs1 0.0584(6) 0.0903(8) 0.0708(6) 0.0234(7) 0.0096(4) 0.0340(6)
Ni1 0.034(1) 0.040(1) 0.040(1) -0.006(1) -0.0036(9) 0.004(1)
N1 0.034(6) 0.039(6) 0.037(6) -0.002(5) 0.004(5) 0.002(5)
N2 0.036(7) 0.053(7) 0.035(6) -0.005(6) 0.001(5) 0.005(6)
N3 0.035(6) 0.054(7) 0.031(6) -0.009(6) -0.008(4) 0.001(5)
N4 0.043(7) 0.057(7) 0.038(7) 0.006(6) 0.006(5) 0.003(6)
N5 0.031(6) 0.035(6) 0.053(7) -0.002(6) -0.003(5) -0.005(5)
N6 0.032(6) 0.047(7) 0.048(7) -0.006(6) 0.010(5) 0.001(6)
N7 0.029(6) 0.036(5) 0.035(6) 0.004(5) -0.001(4) -0.001(5)
N8 0.032(6) 0.042(7) 0.054(7) 0.001(6) -0.009(5) 0.015(6)
N9 0.031(6) 0.042(7) 0.038(6) -0.004(5) 0.002(5) -0.008(5)
N10 0.056(7) 0.046(7) 0.041(6) -0.011(6) 0.012(5) -0.007(6)
N11 0.042(7) 0.049(7) 0.039(6) -0.007(6) 0.004(5) 0.003(6)
N12 0.049(7) 0.038(7) 0.054(7) -0.004(6) 0.005(6) 0.000(6)
C1 0.06(1) 0.053(10) 0.07(1) 0.007(9) 0.000(8) 0.011(9)
C2 0.051(10) 0.07(1) 0.052(9) -0.004(9) 0.014(7) 0.012(8)
C3 0.032(7) 0.08(1) 0.042(8) -0.024(8) 0.010(6) -0.024(8)
C4 0.06(1) 0.07(1) 0.044(9) 0.019(9) -0.016(7) 0.011(8)
C5 0.042(8) 0.033(7) 0.044(8) -0.004(7) 0.002(6) 0.005(6)
C6 0.029(7) 0.039(8) 0.044(8) -0.002(7) -0.008(6) 0.004(7)
C7 0.023(7) 0.052(9) 0.069(10) 0.016(7) 0.001(6) -0.001(8)
C8 0.030(7) 0.047(8) 0.073(10) 0.007(7) 0.016(7) 0.018(8)
C9 0.043(8) 0.033(8) 0.062(9) -0.007(7) -0.012(7) 0.001(7)
C10 0.059(9) 0.046(8) 0.060(9) 0.004(10) 0.004(7) 0.014(9)
C11 0.042(8) 0.040(7) 0.023(6) -0.003(7) 0.003(5) -0.003(6)
C12 0.039(8) 0.037(8) 0.043(7) -0.007(7) -0.010(6) 0.015(7)
C13 0.027(7) 0.040(8) 0.056(9) -0.005(7) 0.003(6) -0.014(7)
C14 0.048(9) 0.06(1) 0.07(1) -0.012(8) 0.007(8) -0.006(8)
C15 0.06(1) 0.063(10) 0.038(8) 0.008(9) 0.017(7) 0.005(8)
C16 0.07(1) 0.043(8) 0.048(9) -0.009(8) 0.015(7) -0.013(8)
C17 0.034(7) 0.039(8) 0.033(7) -0.004(7) 0.000(5) -0.005(6)
C18 0.048(8) 0.038(8) 0.035(7) 0.005(7) 0.005(6) 0.000(6)

loop_
_atom_type_symbol
_atom_type_description
_atom_type_scat_dispersion_real
_atom_type_scat_dispersion_imag
_atom_type_scat_source
C C 0.018 0.009
;International Tables for Crystallography
(1992, Vol. C, Tables 4.2.6.8 and 6.1.1.1)
;
H H 0.000 0.000
;International Tables for Crystallography
(1992, Vol. C, Table 6.1.1.2)
;
N N 0.031 0.018
;International Tables for Crystallography
(1992, Vol. C, Tables 4.2.6.8 and 6.1.1.1)
;
Ni Ni -3.003 0.509
;International Tables for Crystallography
(1992, Vol. C, Tables 4.2.6.8 and 6.1.1.1)
;
Cs Cs -0.746 7.905
;International Tables for Crystallography
(1992, Vol. C, Tables 4.2.6.8 and 6.1.1.1)
;

loop_
_geom_angle_atom_site_label_1
_geom_angle_atom_site_label_2
_geom_angle_atom_site_label_3
_geom_angle
_geom_angle_site_symmetry_1
_geom_angle_site_symmetry_2
_geom_angle_site_symmetry_3
_geom_angle_publ_flag
N3 CS1 N4 39.6(3) . 4_454 4_454 yes
N3 CS1 N7 133.5(3) . 4_454 1_555 yes
N3 CS1 N8 111.7(3) . 4_454 1_555 yes
N3 CS1 N9 146.0(3) . 4_454 1_555 yes
N3 CS1 C3 24.3(3) . 4_454 4_454 yes
N3 CS1 C4 39.0(3) . 4_454 4_454 yes
N3 CS1 C6 23.3(3) . 4_454 4_454 yes
N3 CS1 C9 110.0(3) . 4_454 1_555 yes
N3 CS1 C10 99.1(3) . 4_454 1_555 yes
N3 CS1 C12 133.8(3) . 4_454 1_555 yes
N3 CS1 C13 140.3(3) . 4_454 1_555 yes
N3 CS1 C14 118.8(3) . 4_454 1_555 yes
N3 CS1 C15 71.3(3) . 4_454 4_454 yes
N4 CS1 N7 100.8(3) . 4_454 1_555 yes
N4 CS1 N8 102.0(3) . 4_454 1_555 yes
N4 CS1 N9 112.3(3) . 4_454 1_555 yes
N4 CS1 C3 39.6(3) . 4_454 4_454 yes
N4 CS1 C4 23.9(3) . 4_454 4_454 yes
N4 CS1 C6 23.2(3) . 4_454 4_454 yes
N4 CS1 C9 79.4(3) . 4_454 1_555 yes
N4 CS1 C10 80.1(3) . 4_454 1_555 yes
N4 CS1 C12 114.6(3) . 4_454 1_555 yes
N4 CS1 C13 121.4(3) . 4_454 1_555 yes
N4 CS1 C14 103.6(3) . 4_454 1_555 yes
N4 CS1 C15 101.1(3) . 4_454 4_454 yes
N7 CS1 N8 39.8(3) . 1_555 1_555 yes
N7 CS1 N9 53.2(2) . 1_555 1_555 yes
N7 CS1 C3 139.8(3) . 1_555 4_454 yes
N7 CS1 C4 117.3(3) . 1_555 4_454 yes
N7 CS1 C6 110.5(3) . 1_555 4_454 yes
N7 CS1 C9 23.5(3) . 1_555 1_555 yes
N7 CS1 C10 38.5(3) . 1_555 1_555 yes
N7 CS1 C12 23.6(3) . 1_555 1_555 yes
N7 CS1 C13 73.6(3) . 1_555 1_555 yes
N7 CS1 C14 88.2(3) . 1_555 1_555 yes
N7 CS1 C15 105.9(3) . 1_555 4_454 yes
N8 CS1 N9 90.1(2) . 1_555 1_555 yes
N8 CS1 C3 133.6(3) . 1_555 4_454 yes
N8 CS1 C4 125.9(3) . 1_555 4_454 yes
N8 CS1 C6 95.8(3) . 1_555 4_454 yes
N8 CS1 C9 38.0(3) . 1_555 1_555 yes
N8 CS1 C10 23.3(3) . 1_555 1_555 yes
N8 CS1 C12 23.0(3) . 1_555 1_555 yes
N8 CS1 C13 106.4(3) . 1_555 1_555 yes
N8 CS1 C14 125.4(3) . 1_555 1_555 yes
N8 CS1 C15 66.7(3) . 1_555 4_454 yes
N9 CS1 C3 123.9(3) . 1_555 4_454 yes
N9 CS1 C4 107.1(3) . 1_555 4_454 yes
N9 CS1 C6 135.3(3) . 1_555 4_454 yes
N9 CS1 C9 71.1(3) . 1_555 1_555 yes
N9 CS1 C10 91.1(3) . 1_555 1_555 yes
N9 CS1 C12 67.8(3) . 1_555 1_555 yes
N9 CS1 C13 22.2(3) . 1_555 1_555 yes
N9 CS1 C14 35.5(3) . 1_555 1_555 yes
N9 CS1 C15 142.8(3) . 1_555 4_454 yes
C3 CS1 C4 23.6(3) . 4_454 4_454 yes
C3 CS1 C6 38.0(3) . 4_454 4_454 yes
C3 CS1 C9 119.0(3) . 4_454 1_555 yes
C3 CS1 C10 116.2(3) . 4_454 1_555 yes
C3 CS1 C12 152.7(3) . 4_454 1_555 yes
C3 CS1 C13 116.1(3) . 4_454 1_555 yes
C3 CS1 C14 94.5(3) . 4_454 1_555 yes
C3 CS1 C15 92.2(4) . 4_454 4_454 yes
C4 CS1 C6 37.4(3) . 4_454 4_454 yes
C4 CS1 C9 99.3(3) . 4_454 1_555 yes
C4 CS1 C10 103.6(4) . 4_454 1_555 yes
C4 CS1 C12 135.9(4) . 4_454 1_555 yes
C4 CS1 C13 107.4(4) . 4_454 1_555 yes
C4 CS1 C14 86.5(4) . 4_454 1_555 yes
C4 CS1 C15 110.1(4) . 4_454 4_454 yes
C6 CS1 C9 87.0(3) . 4_454 1_555 yes
C6 CS1 C10 78.8(3) . 4_454 1_555 yes
C6 CS1 C12 115.2(3) . 4_454 1_555 yes
C6 CS1 C13 143.6(3) . 4_454 1_555 yes
C6 CS1 C14 123.7(3) . 4_454 1_555 yes
C6 CS1 C15 78.1(3) . 4_454 4_454 yes
C9 CS1 C10 22.5(3) . 1_555 1_555 yes
C9 CS1 C12 36.6(3) . 1_555 1_555 yes
C9 CS1 C13 93.1(3) . 1_555 1_555 yes
C9 CS1 C14 102.6(4) . 1_555 1_555 yes
C9 CS1 C15 100.8(3) . 1_555 4_454 yes
C10 CS1 C12 36.5(3) . 1_555 1_555 yes
C10 CS1 C13 112.1(3) . 1_555 1_555 yes
C10 CS1 C14 124.6(4) . 1_555 1_555 yes
C10 CS1 C15 78.6(3) . 1_555 4_454 yes
C12 CS1 C13 83.4(3) . 1_555 1_555 yes
C12 CS1 C14 102.7(3) . 1_555 1_555 yes
C12 CS1 C15 84.1(3) . 1_555 4_454 yes
C13 CS1 C14 21.7(3) . 1_555 1_555 yes
C13 CS1 C15 137.1(3) . 1_555 4_454 yes
C14 CS1 C15 148.6(3) . 1_555 4_454 yes
N1 NI1 N3 78.0(4) . 1_555 1_555 yes
N1 NI1 N5 92.8(4) . 1_555 1_555 yes
N1 NI1 N7 87.5(4) . 1_555 1_555 yes
N1 NI1 N9 172.4(4) . 1_555 1_555 yes
N1 NI1 N11 94.3(4) . 1_555 1_555 yes
N3 NI1 N5 91.3(4) . 1_555 1_555 yes
N3 NI1 N7 162.1(4) . 1_555 1_555 yes
N3 NI1 N9 102.2(4) . 1_555 1_555 yes
N3 NI1 N11 95.1(4) . 1_555 1_555 yes
N5 NI1 N7 78.9(4) . 1_555 1_555 yes
N5 NI1 N9 94.8(4) . 1_555 1_555 yes
N5 NI1 N11 171.3(4) . 1_555 1_555 yes
N7 NI1 N9 93.5(4) . 1_555 1_555 yes
N7 NI1 N11 96.5(4) . 1_555 1_555 yes
N9 NI1 N11 78.1(4) . 1_555 1_555 yes
NI1 N1 C1 139.5(10) . 1_555 1_555 yes
NI1 N1 C5 114.8(9) . 1_555 1_555 yes
C1 N1 C5 105(1) . 1_555 1_555 yes
C2 N2 C5 106(1) . 1_555 1_555 yes
C2 N2 H5 126.2 . 1_555 1_555 no
C5 N2 H5 127.4 . 1_555 1_555 no
CS1 N3 NI1 111.6(4) . 4_555 1_555 yes
CS1 N3 C3 77.6(7) . 4_555 1_555 yes
CS1 N3 C6 76.6(7) . 4_555 1_555 yes
NI1 N3 C3 142.9(9) . 1_555 1_555 yes
NI1 N3 C6 113.2(8) . 1_555 1_555 yes
C3 N3 C6 103(1) . 1_555 1_555 yes
CS1 N4 C4 77.7(9) . 4_555 1_555 yes
CS1 N4 C6 77.1(8) . 4_555 1_555 yes
C4 N4 C6 102(1) . 1_555 1_555 yes
NI1 N5 C7 141.9(9) . 1_555 1_555 yes
NI1 N5 C11 113.4(9) . 1_555 1_555 yes
C7 N5 C11 104(1) . 1_555 1_555 yes
C8 N6 C11 105(1) . 1_555 1_555 yes
C8 N6 H10 127.8 . 1_555 1_555 no
C11 N6 H10 126.7 . 1_555 1_555 no
CS1 N7 NI1 111.1(4) . 1_555 1_555 yes
CS1 N7 C9 85.1(7) . 1_555 1_555 yes
CS1 N7 C12 76.1(7) . 1_555 1_555 yes
NI1 N7 C9 143.4(9) . 1_555 1_555 yes
NI1 N7 C12 113.7(8) . 1_555 1_555 yes
C9 N7 C12 101(1) . 1_555 1_555 yes
CS1 N8 C10 82.0(8) . 1_555 1_555 yes
CS1 N8 C12 69.8(7) . 1_555 1_555 yes
C10 N8 C12 101(1) . 1_555 1_555 yes
CS1 N9 NI1 99.5(4) . 1_555 1_555 yes
CS1 N9 C13 67.1(7) . 1_555 1_555 yes
CS1 N9 C17 97.9(7) . 1_555 1_555 yes
NI1 N9 C13 142.3(9) . 1_555 1_555 yes
NI1 N9 C17 114.2(8) . 1_555 1_555 yes
C13 N9 C17 102(1) . 1_555 1_555 yes
C14 N10 C17 102(1) . 1_555 1_555 yes
C14 N10 H15 128.5 . 1_555 1_555 no
C17 N10 H15 129.3 . 1_555 1_555 no
NI1 N11 C15 142.0(9) . 1_555 1_555 yes
NI1 N11 C18 114.9(8) . 1_555 1_555 yes
C15 N11 C18 102(1) . 1_555 1_555 yes
C16 N12 C18 107(1) . 1_555 1_555 yes
N1 C1 C2 109(1) . 1_555 1_555 yes
N1 C1 H1 126.5 . 1_555 1_555 no
C2 C1 H1 124.5 . 1_555 1_555 no
N2 C2 C1 106(1) . 1_555 1_555 yes
N2 C2 H2 126.7 . 1_555 1_555 no
C1 C2 H2 126.8 . 1_555 1_555 no
CS1 C3 N3 78.1(7) . 4_555 1_555 yes
CS1 C3 C4 77.7(9) . 4_555 1_555 yes
CS1 C3 H3 110.6 . 4_555 1_555 no
N3 C3 C4 106(1) . 1_555 1_555 yes
N3 C3 H3 126.3 . 1_555 1_555 no
C4 C3 H3 126.8 . 1_555 1_555 no
CS1 C4 N4 78.4(9) . 4_555 1_555 yes
CS1 C4 C3 78.7(9) . 4_555 1_555 yes
CS1 C4 H4 112.3 . 4_555 1_555 no
N4 C4 C3 110(1) . 1_555 1_555 yes
N4 C4 H4 125.2 . 1_555 1_555 no
C3 C4 H4 123.9 . 1_555 1_555 no
N1 C5 N2 112(1) . 1_555 1_555 yes
N1 C5 C6 117(1) . 1_555 1_555 yes
N2 C5 C6 130(1) . 1_555 1_555 yes
CS1 C6 N3 80.1(7) . 4_555 1_555 yes
CS1 C6 N4 79.7(8) . 4_555 1_555 yes
CS1 C6 C5 111.0(8) . 4_555 1_555 yes
N3 C6 N4 115(1) . 1_555 1_555 yes
N3 C6 C5 116(1) . 1_555 1_555 yes
N4 C6 C5 127(1) . 1_555 1_555 yes
N5 C7 C8 109(1) . 1_555 1_555 yes
N5 C7 H6 125.7 . 1_555 1_555 no
C8 C7 H6 124.7 . 1_555 1_555 no
N6 C8 C7 107(1) . 1_555 1_555 yes
N6 C8 H7 126.9 . 1_555 1_555 no
C7 C8 H7 125.3 . 1_555 1_555 no
CS1 C9 N7 71.4(7) . 1_555 1_555 yes
CS1 C9 C10 82.0(9) . 1_555 1_555 yes
CS1 C9 H8 114.7 . 1_555 1_555 no
N7 C9 C10 110(1) . 1_555 1_555 yes
N7 C9 H8 125.3 . 1_555 1_555 no
C10 C9 H8 124.2 . 1_555 1_555 no
CS1 C10 N8 74.7(8) . 1_555 1_555 yes
CS1 C10 C9 75.5(9) . 1_555 1_555 yes
CS1 C10 H9 115.8 . 1_555 1_555 no
N8 C10 C9 108(1) . 1_555 1_555 yes
N8 C10 H9 125.3 . 1_555 1_555 no
C9 C10 H9 126.4 . 1_555 1_555 no
N5 C11 N6 112(1) . 1_555 1_555 yes
N5 C11 C12 118(1) . 1_555 1_555 yes
N6 C11 C12 128(1) . 1_555 1_555 yes
CS1 C12 N7 80.3(7) . 1_555 1_555 yes
CS1 C12 N8 87.2(7) . 1_555 1_555 yes
CS1 C12 C11 102.5(8) . 1_555 1_555 yes
N7 C12 N8 117(1) . 1_555 1_555 yes
N7 C12 C11 114(1) . 1_555 1_555 yes
N8 C12 C11 127(1) . 1_555 1_555 yes
CS1 C13 N9 90.8(7) . 1_555 1_555 yes
CS1 C13 C14 91.9(9) . 1_555 1_555 yes
CS1 C13 H11 87.0 . 1_555 1_555 no
N9 C13 C14 109(1) . 1_555 1_555 yes
N9 C13 H11 126.3 . 1_555 1_555 no
C14 C13 H11 124.6 . 1_555 1_555 no
CS1 C14 N10 99.1(9) . 1_555 1_555 yes
CS1 C14 C13 66.4(8) . 1_555 1_555 yes
CS1 C14 H12 103.1 . 1_555 1_555 no
N10 C14 C13 110(1) . 1_555 1_555 yes
N10 C14 H12 124.3 . 1_555 1_555 no
C13 C14 H12 125.2 . 1_555 1_555 no
CS1 C15 N11 87.7(8) . 4_555 1_555 yes
CS1 C15 C16 100(1) . 4_555 1_555 yes
CS1 C15 H13 83.1 . 4_555 1_555 no
N11 C15 C16 112(1) . 1_555 1_555 yes
N11 C15 H13 123.3 . 1_555 1_555 no
C16 C15 H13 124.0 . 1_555 1_555 no
N12 C16 C15 104(1) . 1_555 1_555 yes
N12 C16 H14 130.0 . 1_555 1_555 no
C15 C16 H14 125.9 . 1_555 1_555 no
N9 C17 N10 115(1) . 1_555 1_555 yes
N9 C17 C18 114(1) . 1_555 1_555 yes
N10 C17 C18 129(1) . 1_555 1_555 yes
N11 C18 N12 113(1) . 1_555 1_555 yes
N11 C18 C17 117(1) . 1_555 1_555 yes
N12 C18 C17 128(1) . 1_555 1_555 yes

loop_
_geom_bond_atom_site_label_1
_geom_bond_atom_site_label_2
_geom_bond_distance
_geom_bond_site_symmetry_1
_geom_bond_site_symmetry_2
_geom_bond_publ_flag
CS1 N3 3.32(1) . 4_454 yes
CS1 N4 3.31(1) . 4_454 yes
CS1 N7 3.249(10) . . yes
CS1 N8 3.40(1) . . yes
CS1 N9 3.60(1) . . yes
CS1 C3 3.31(1) . 4_454 yes
CS1 C4 3.30(2) . 4_454 yes
CS1 C6 3.28(1) . 4_454 yes
CS1 C9 3.42(2) . . yes
CS1 C10 3.49(2) . . yes
CS1 C12 3.20(1) . . yes
CS1 C13 3.32(1) . . yes
CS1 C14 3.62(2) . . yes
CS1 C15 3.50(2) . 4_454 yes
NI1 N1 2.107(10) . . yes
NI1 N3 2.14(1) . . yes
NI1 N5 2.08(1) . . yes
NI1 N7 2.12(1) . . yes
NI1 N9 2.12(1) . . yes
NI1 N11 2.07(1) . . yes
N1 C1 1.34(2) . . yes
N1 C5 1.32(2) . . yes
N2 C2 1.37(2) . . yes
N2 C5 1.30(2) . . yes
N2 H5 0.962 . . no
N3 C3 1.40(2) . . yes
N3 C6 1.33(2) . . yes
N4 C4 1.37(2) . . yes
N4 C6 1.33(2) . . yes
N5 C7 1.38(2) . . yes
N5 C11 1.30(2) . . yes
N6 C8 1.35(2) . . yes
N6 C11 1.36(2) . . yes
N6 H10 0.943 . . no
N7 C9 1.37(2) . . yes
N7 C12 1.32(2) . . yes
N8 C10 1.40(2) . . yes
N8 C12 1.33(2) . . yes
N9 C13 1.36(2) . . yes
N9 C17 1.35(2) . . yes
N10 C14 1.37(2) . . yes
N10 C17 1.33(2) . . yes
N10 H15 0.961 . . no
N11 C15 1.39(2) . . yes
N11 C18 1.33(2) . . yes
N12 C16 1.40(2) . . yes
N12 C18 1.35(2) . . yes
C1 C2 1.34(2) . . yes
C1 H1 0.949 . . no
C2 H2 0.950 . . no
C3 C4 1.36(2) . . yes
C3 H3 0.942 . . no
C4 H4 0.942 . . no
C5 C6 1.47(2) . . yes
C7 C8 1.34(2) . . yes
C7 H6 0.953 . . no
C8 H7 0.952 . . no
C9 C10 1.35(2) . . yes
C9 H8 0.954 . . no
C10 H9 0.940 . . no
C11 C12 1.48(2) . . yes
C13 C14 1.34(2) . . yes
C13 H11 0.958 . . no
C14 H12 0.936 . . no
C15 C16 1.37(2) . . yes
C15 H13 0.953 . . no
C16 H14 0.925 . . no
C17 C18 1.45(2) . . yes

loop_
_geom_contact_atom_site_label_1
_geom_contact_atom_site_label_2
_geom_contact_distance
_geom_contact_site_symmetry_1
_geom_contact_site_symmetry_2
_geom_contact_publ_flag
CS1 N3 3.32(1) . 4_454 ?
CS1 N4 3.31(1) . 4_454 ?
CS1 N7 3.249(10) . . ?
CS1 N8 3.40(1) . . ?
CS1 C3 3.31(1) . 4_454 ?
CS1 C4 3.30(2) . 4_454 ?
CS1 C6 3.28(1) . 4_454 ?
CS1 C9 3.42(2) . . ?
CS1 C10 3.49(2) . . ?
CS1 C12 3.20(1) . . ?
CS1 C13 3.32(1) . . ?
CS1 C15 3.50(2) . 4_454 ?
CS1 C12 3.20(1) . . ?
CS1 N7 3.249(10) . . ?
CS1 C6 3.28(1) . 4_454 ?
CS1 C4 3.30(2) . 4_454 ?
CS1 N4 3.31(1) . 4_454 ?
CS1 C3 3.31(1) . 4_454 ?
CS1 C13 3.32(1) . . ?
CS1 N3 3.32(1) . 4_454 ?
CS1 N8 3.40(1) . . ?
CS1 C9 3.42(2) . . ?
CS1 C10 3.49(2) . . ?
CS1 C15 3.50(2) . 4_454 ?
N2 N4 2.83(1) . 3_756 ?
N4 C2 3.57(2) . 3_756 ?
N6 N8 2.80(1) . 3_655 ?
N6 C15 3.33(2) . 2_645 ?
N8 C8 3.55(2) . 3_655 ?
N8 C16 3.55(2) . 2_645 ?
N10 N12 2.81(2) . 3_765 ?
N10 C16 3.59(2) . 3_765 ?
N12 C2 3.53(2) . 2_655 ?
C1 C16 3.54(2) . 2_645 ?
C11 C15 3.60(2) . 2_645 ?
C12 C16 3.60(2) . 2_645 ?

loop_
_geom_torsion_atom_site_label_1
_geom_torsion_atom_site_label_2
_geom_torsion_atom_site_label_3
_geom_torsion_atom_site_label_4
_geom_torsion
_geom_torsion_site_symmetry_1
_geom_torsion_site_symmetry_2
_geom_torsion_site_symmetry_3
_geom_torsion_site_symmetry_4
_geom_torsion_publ_flag
CS1 N3 NI1 N1 84.7(4) 1_555 4_454 4_454 4_454 yes
CS1 N3 NI1 N5 177.3(4) 1_555 4_454 4_454 4_454 yes
CS1 N3 NI1 N7 121(1) 1_555 4_454 4_454 4_454 yes
CS1 N3 NI1 N9 -87.5(4) 1_555 4_454 4_454 4_454 yes
CS1 N3 NI1 N11 -8.6(4) 1_555 4_454 4_454 4_454 yes
CS1 N3 C3 C4 -73(1) 1_555 4_454 4_454 4_454 yes
CS1 N3 C6 N4 73(1) 1_555 4_454 4_454 4_454 yes
CS1 N3 C6 C5 -108(1) 1_555 4_454 4_454 4_454 yes
CS1 N4 C4 C3 72(1) 1_555 4_454 4_454 4_454 yes
CS1 N4 C6 N3 -73(1) 1_555 4_454 4_454 4_454 yes
CS1 N4 C6 C5 108(1) 1_555 4_454 4_454 4_454 yes
CS1 N7 NI1 N1 -171.8(4) 1_555 1_555 1_555 1_555 yes
CS1 N7 NI1 N3 -136(1) 1_555 1_555 1_555 1_555 yes
CS1 N7 NI1 N5 -78.5(4) 1_555 1_555 1_555 1_555 yes
CS1 N7 NI1 N9 15.7(4) 1_555 1_555 1_555 1_555 yes
CS1 N7 NI1 N11 94.1(4) 1_555 1_555 1_555 1_555 yes
CS1 N7 C9 C10 73(1) 1_555 1_555 1_555 1_555 yes
CS1 N7 C12 N8 -81(1) 1_555 1_555 1_555 1_555 yes
CS1 N7 C12 C11 99(1) 1_555 1_555 1_555 1_555 yes
CS1 N8 C10 C9 -68(1) 1_555 1_555 1_555 1_555 yes
CS1 N8 C12 N7 77(1) 1_555 1_555 1_555 1_555 yes
CS1 N8 C12 C11 -103(1) 1_555 1_555 1_555 1_555 yes
CS1 N9 NI1 N1 -110(3) 1_555 1_555 1_555 1_555 yes
CS1 N9 NI1 N3 158.1(3) 1_555 1_555 1_555 1_555 yes
CS1 N9 NI1 N5 65.7(4) 1_555 1_555 1_555 1_555 yes
CS1 N9 NI1 N7 -13.4(4) 1_555 1_555 1_555 1_555 yes
CS1 N9 NI1 N11 -109.3(4) 1_555 1_555 1_555 1_555 yes
CS1 N9 C13 C14 92(1) 1_555 1_555 1_555 1_555 yes
CS1 N9 C17 N10 -66(1) 1_555 1_555 1_555 1_555 yes
CS1 N9 C17 C18 110.2(10) 1_555 1_555 1_555 1_555 yes
CS1 C3 N3 NI1 -109(1) 1_555 4_454 4_454 4_454 yes
CS1 C3 N3 C6 72.6(8) 1_555 4_454 4_454 4_454 yes
CS1 C3 C4 N4 -72(1) 1_555 4_454 4_454 4_454 yes
CS1 C4 N4 C6 -73.5(9) 1_555 4_454 4_454 4_454 yes
CS1 C4 C3 N3 73.4(9) 1_555 4_454 4_454 4_454 yes
CS1 C6 N3 NI1 108.1(6) 1_555 4_454 4_454 4_454 yes
CS1 C6 N3 C3 -73.3(9) 1_555 4_454 4_454 4_454 yes
CS1 C6 N4 C4 73(1) 1_555 4_454 4_454 4_454 yes
CS1 C6 C5 N1 -89(1) 1_555 4_454 4_454 4_454 yes
CS1 C6 C5 N2 91(1) 1_555 4_454 4_454 4_454 yes
CS1 C9 N7 NI1 119(1) 1_555 1_555 1_555 1_555 yes
CS1 C9 N7 C12 -74.7(8) 1_555 1_555 1_555 1_555 yes
CS1 C9 C10 N8 68(1) 1_555 1_555 1_555 1_555 yes
CS1 C10 N8 C12 67.4(8) 1_555 1_555 1_555 1_555 yes
CS1 C10 C9 N7 -66(1) 1_555 1_555 1_555 1_555 yes
CS1 C12 N7 NI1 -107.2(5) 1_555 1_555 1_555 1_555 yes
CS1 C12 N7 C9 81.8(8) 1_555 1_555 1_555 1_555 yes
CS1 C12 N8 C10 -76.8(9) 1_555 1_555 1_555 1_555 yes
CS1 C12 C11 N5 92(1) 1_555 1_555 1_555 1_555 yes
CS1 C12 C11 N6 -88(1) 1_555 1_555 1_555 1_555 yes
CS1 C13 N9 NI1 75(1) 1_555 1_555 1_555 1_555 yes
CS1 C13 N9 C17 -93.3(8) 1_555 1_555 1_555 1_555 yes
CS1 C13 C14 N10 91(1) 1_555 1_555 1_555 1_555 yes
CS1 C14 N10 C17 69.5(10) 1_555 1_555 1_555 1_555 yes
CS1 C14 C13 N9 -91.4(9) 1_555 1_555 1_555 1_555 yes
CS1 C15 N11 NI1 -81(1) 1_555 4_454 4_454 4_454 yes
CS1 C15 N11 C18 103.2(8) 1_555 4_454 4_454 4_454 yes
CS1 C15 C16 N12 -93(1) 1_555 4_454 4_454 4_454 yes
NI1 N1 C1 C2 178(1) 1_555 1_555 1_555 1_555 yes
NI1 N1 C5 N2 -179.8(9) 1_555 1_555 1_555 1_555 yes
NI1 N1 C5 C6 0(1) 1_555 1_555 1_555 1_555 yes
NI1 N3 CS1 N4 142.9(7) 1_555 1_555 4_555 1_555 yes
NI1 N3 CS1 C3 -142.3(10) 1_555 1_555 4_555 1_555 yes
NI1 N3 CS1 C4 -179.0(8) 1_555 1_555 4_555 1_555 yes
NI1 N3 CS1 C6 109.9(9) 1_555 1_555 4_555 1_555 yes
NI1 N3 CS1 C15 6.1(4) 1_555 1_555 4_555 1_555 yes
NI1 N3 C3 C4 -177(1) 1_555 1_555 1_555 1_555 yes
NI1 N3 C6 N4 178.5(9) 1_555 1_555 1_555 1_555 yes
NI1 N3 C6 C5 0(1) 1_555 1_555 1_555 1_555 yes
NI1 N5 C7 C8 -176(1) 1_555 1_555 1_555 1_555 yes
NI1 N5 C11 N6 177.6(8) 1_555 1_555 1_555 1_555 yes
NI1 N5 C11 C12 -2(1) 1_555 1_555 1_555 1_555 yes
NI1 N7 CS1 N3 -147.3(4) 1_555 1_555 1_555 4_454 yes
NI1 N7 CS1 N4 -121.4(4) 1_555 1_555 1_555 4_454 yes
NI1 N7 CS1 N8 142.8(6) 1_555 1_555 1_555 1_555 yes
NI1 N7 CS1 N9 -11.5(3) 1_555 1_555 1_555 1_555 yes
NI1 N7 CS1 C3 -112.7(5) 1_555 1_555 1_555 4_454 yes
NI1 N7 CS1 C4 -103.0(5) 1_555 1_555 1_555 4_454 yes
NI1 N7 CS1 C6 -143.4(4) 1_555 1_555 1_555 4_454 yes
NI1 N7 CS1 C9 -146.1(9) 1_555 1_555 1_555 1_555 yes
NI1 N7 CS1 C10 -179.9(7) 1_555 1_555 1_555 1_555 yes
NI1 N7 CS1 C12 110.4(9) 1_555 1_555 1_555 1_555 yes
NI1 N7 CS1 C13 -1.5(4) 1_555 1_555 1_555 1_555 yes
NI1 N7 CS1 C14 -17.9(4) 1_555 1_555 1_555 1_555 yes
NI1 N7 CS1 C15 133.7(4) 1_555 1_555 1_555 4_454 yes
NI1 N7 C9 C10 -167(1) 1_555 1_555 1_555 1_555 yes
NI1 N7 C12 N8 171.2(9) 1_555 1_555 1_555 1_555 yes
NI1 N7 C12 C11 -7(1) 1_555 1_555 1_555 1_555 yes
NI1 N9 CS1 N3 126.3(4) 1_555 1_555 1_555 4_454 yes
NI1 N9 CS1 N4 97.8(4) 1_555 1_555 1_555 4_454 yes
NI1 N9 CS1 N7 10.8(3) 1_555 1_555 1_555 1_555 yes
NI1 N9 CS1 N8 -5.3(4) 1_555 1_555 1_555 1_555 yes
NI1 N9 CS1 C3 141.1(4) 1_555 1_555 1_555 4_454 yes
NI1 N9 CS1 C4 122.6(4) 1_555 1_555 1_555 4_454 yes
NI1 N9 CS1 C6 93.2(5) 1_555 1_555 1_555 4_454 yes
NI1 N9 CS1 C9 28.3(4) 1_555 1_555 1_555 1_555 yes
NI1 N9 CS1 C10 18.0(4) 1_555 1_555 1_555 1_555 yes
NI1 N9 CS1 C12 -10.7(4) 1_555 1_555 1_555 1_555 yes
NI1 N9 CS1 C13 -143.1(9) 1_555 1_555 1_555 1_555 yes
NI1 N9 CS1 C14 179.8(7) 1_555 1_555 1_555 1_555 yes
NI1 N9 CS1 C15 -54.5(6) 1_555 1_555 1_555 4_454 yes
NI1 N9 C13 C14 167(1) 1_555 1_555 1_555 1_555 yes
NI1 N9 C17 N10 -170.2(9) 1_555 1_555 1_555 1_555 yes
NI1 N9 C17 C18 6(1) 1_555 1_555 1_555 1_555 yes
NI1 N11 C15 C16 -178(1) 1_555 1_555 1_555 1_555 yes
NI1 N11 C18 N12 179.8(9) 1_555 1_555 1_555 1_555 yes
NI1 N11 C18 C17 -3(1) 1_555 1_555 1_555 1_555 yes
N1 NI1 N3 C3 177(1) 1_555 1_555 1_555 1_555 yes
N1 NI1 N3 C6 -0.5(9) 1_555 1_555 1_555 1_555 yes
N1 NI1 N5 C7 -97(1) 1_555 1_555 1_555 1_555 yes
N1 NI1 N5 C11 85.9(9) 1_555 1_555 1_555 1_555 yes
N1 NI1 N7 C9 76(1) 1_555 1_555 1_555 1_555 yes
N1 NI1 N7 C12 -88.2(9) 1_555 1_555 1_555 1_555 yes
N1 NI1 N9 C13 -175(2) 1_555 1_555 1_555 1_555 yes
N1 NI1 N9 C17 -7(3) 1_555 1_555 1_555 1_555 yes
N1 NI1 N11 C15 0(1) 1_555 1_555 1_555 1_555 yes
N1 NI1 N11 C18 -175.1(9) 1_555 1_555 1_555 1_555 yes
N1 C1 C2 N2 3(1) 1_555 1_555 1_555 1_555 yes
N1 C5 N2 C2 0(1) 1_555 1_555 1_555 1_555 yes
N1 C5 C6 N3 0(1) 1_555 1_555 1_555 1_555 yes
N1 C5 C6 N4 -177(1) 1_555 1_555 1_555 1_555 yes
N2 C5 N1 C1 1(1) 1_555 1_555 1_555 1_555 yes
N2 C5 C6 N3 179(1) 1_555 1_555 1_555 1_555 yes
N2 C5 C6 N4 1(2) 1_555 1_555 1_555 1_555 yes
N3 CS1 N4 C4 73.5(8) 1_555 4_555 1_555 1_555 yes
N3 CS1 N4 C6 -33.0(7) 1_555 4_555 1_555 1_555 yes
N3 CS1 C3 C4 -110(1) 1_555 4_555 1_555 1_555 yes
N3 CS1 C4 N4 -76.5(8) 1_555 4_555 1_555 1_555 yes
N3 CS1 C4 C3 37.8(7) 1_555 4_555 1_555 1_555 yes
N3 CS1 C6 N4 118(1) 1_555 4_555 1_555 1_555 yes
N3 CS1 C6 C5 -115(1) 1_555 4_555 1_555 1_555 yes
N3 CS1 C15 N11 -26.4(7) 1_555 4_555 1_555 1_555 yes
N3 CS1 C15 C16 -139.1(10) 1_555 4_555 1_555 1_555 yes
N3 NI1 N1 C1 178(1) 1_555 1_555 1_555 1_555 yes
N3 NI1 N1 C5 0.5(9) 1_555 1_555 1_555 1_555 yes
N3 NI1 N5 C7 -19(1) 1_555 1_555 1_555 1_555 yes
N3 NI1 N5 C11 164.0(9) 1_555 1_555 1_555 1_555 yes
N3 NI1 N7 C9 112(1) 1_555 1_555 1_555 1_555 yes
N3 NI1 N7 C12 -52(1) 1_555 1_555 1_555 1_555 yes
N3 NI1 N9 C13 93(1) 1_555 1_555 1_555 1_555 yes
N3 NI1 N9 C17 -98.7(9) 1_555 1_555 1_555 1_555 yes
N3 NI1 N11 C15 -78(1) 1_555 1_555 1_555 1_555 yes
N3 NI1 N11 C18 106.6(9) 1_555 1_555 1_555 1_555 yes
N3 C3 CS1 N4 75.0(8) 1_555 1_555 4_555 1_555 yes
N3 C3 CS1 C4 110(1) 1_555 1_555 4_555 1_555 yes
N3 C3 CS1 C6 37.6(7) 1_555 1_555 4_555 1_555 yes
N3 C3 CS1 C15 -29.8(8) 1_555 1_555 4_555 1_555 yes
N3 C3 C4 N4 0(1) 1_555 1_555 1_555 1_555 yes
N3 C6 CS1 N4 -118(1) 1_555 1_555 4_555 1_555 yes
N3 C6 CS1 C3 -39.5(7) 1_555 1_555 4_555 1_555 yes
N3 C6 CS1 C4 -78.6(8) 1_555 1_555 4_555 1_555 yes
N3 C6 CS1 C15 70.0(7) 1_555 1_555 4_555 1_555 yes
N3 C6 N4 C4 0(1) 1_555 1_555 1_555 1_555 yes
N4 CS1 N3 C3 -74.8(8) 1_555 4_555 1_555 1_555 yes
N4 CS1 N3 C6 33.0(7) 1_555 4_555 1_555 1_555 yes
N4 CS1 C3 C4 -35.4(8) 1_555 4_555 1_555 1_555 yes
N4 CS1 C4 C3 114(1) 1_555 4_555 1_555 1_555 yes
N4 CS1 C6 C5 126(1) 1_555 4_555 1_555 1_555 yes
N4 CS1 C15 N11 -52.9(8) 1_555 4_555 1_555 1_555 yes
N4 CS1 C15 C16 -165.5(9) 1_555 4_555 1_555 1_555 yes
N4 C4 CS1 C3 -114(1) 1_555 1_555 4_555 1_555 yes
N4 C4 CS1 C6 -38.5(7) 1_555 1_555 4_555 1_555 yes
N4 C4 CS1 C15 -71.4(8) 1_555 1_555 4_555 1_555 yes
N4 C6 CS1 C3 78.9(8) 1_555 1_555 4_555 1_555 yes
N4 C6 CS1 C4 39.8(7) 1_555 1_555 4_555 1_555 yes
N4 C6 CS1 C15 -171.6(8) 1_555 1_555 4_555 1_555 yes
N4 C6 N3 C3 0(1) 1_555 1_555 1_555 1_555 yes
N5 NI1 N1 C1 -90(1) 1_555 1_555 1_555 1_555 yes
N5 NI1 N1 C5 91.2(9) 1_555 1_555 1_555 1_555 yes
N5 NI1 N3 C3 84(1) 1_555 1_555 1_555 1_555 yes
N5 NI1 N3 C6 -93.1(9) 1_555 1_555 1_555 1_555 yes
N5 NI1 N7 C9 170(1) 1_555 1_555 1_555 1_555 yes
N5 NI1 N7 C12 5.1(9) 1_555 1_555 1_555 1_555 yes
N5 NI1 N9 C13 1(1) 1_555 1_555 1_555 1_555 yes
N5 NI1 N9 C17 168.9(9) 1_555 1_555 1_555 1_555 yes
N5 NI1 N11 C15 144(2) 1_555 1_555 1_555 1_555 yes
N5 NI1 N11 C18 -30(3) 1_555 1_555 1_555 1_555 yes
N5 C7 C8 N6 0(1) 1_555 1_555 1_555 1_555 yes
N5 C11 N6 C8 0(1) 1_555 1_555 1_555 1_555 yes
N5 C11 C12 N7 7(1) 1_555 1_555 1_555 1_555 yes
N5 C11 C12 N8 -171(1) 1_555 1_555 1_555 1_555 yes
N6 C11 N5 C7 0(1) 1_555 1_555 1_555 1_555 yes
N6 C11 C12 N7 -173(1) 1_555 1_555 1_555 1_555 yes
N6 C11 C12 N8 7(2) 1_555 1_555 1_555 1_555 yes
N7 CS1 N3 C3 117.1(8) 1_555 1_555 4_454 4_454 yes
N7 CS1 N3 C6 9.4(9) 1_555 1_555 4_454 4_454 yes
N7 CS1 N4 C4 136.3(7) 1_555 1_555 4_454 4_454 yes
N7 CS1 N4 C6 -117.2(7) 1_555 1_555 4_454 4_454 yes
N7 CS1 N8 C10 72.3(8) 1_555 1_555 1_555 1_555 yes
N7 CS1 N8 C12 -33.4(7) 1_555 1_555 1_555 1_555 yes
N7 CS1 N9 C13 154.0(9) 1_555 1_555 1_555 1_555 yes
N7 CS1 N9 C17 -105.4(8) 1_555 1_555 1_555 1_555 yes
N7 CS1 C3 C4 22(1) 1_555 1_555 4_454 4_454 yes
N7 CS1 C4 C3 -164.2(8) 1_555 1_555 4_454 4_454 yes
N7 CS1 C6 C5 -57.6(9) 1_555 1_555 4_454 4_454 yes
N7 CS1 C9 C10 -114(1) 1_555 1_555 1_555 1_555 yes
N7 CS1 C10 N8 -78.4(8) 1_555 1_555 1_555 1_555 yes
N7 CS1 C10 C9 35.6(8) 1_555 1_555 1_555 1_555 yes
N7 CS1 C12 N8 118(1) 1_555 1_555 1_555 1_555 yes
N7 CS1 C12 C11 -113(1) 1_555 1_555 1_555 1_555 yes
N7 CS1 C13 N9 -21.5(7) 1_555 1_555 1_555 1_555 yes
N7 CS1 C13 C14 -130.6(9) 1_555 1_555 1_555 1_555 yes
N7 CS1 C14 N10 -61.6(9) 1_555 1_555 1_555 1_555 yes
N7 CS1 C14 C13 46.8(9) 1_555 1_555 1_555 1_555 yes
N7 CS1 C15 N11 157.7(7) 1_555 1_555 4_454 4_454 yes
N7 CS1 C15 C16 -89.7(9) 1_555 1_555 4_454 4_454 yes
N7 NI1 N1 C1 -11(1) 1_555 1_555 1_555 1_555 yes
N7 NI1 N1 C5 169.9(9) 1_555 1_555 1_555 1_555 yes
N7 NI1 N3 C3 140(1) 1_555 1_555 1_555 1_555 yes
N7 NI1 N3 C6 -37(1) 1_555 1_555 1_555 1_555 yes
N7 NI1 N5 C7 175(1) 1_555 1_555 1_555 1_555 yes
N7 NI1 N5 C11 -1.0(9) 1_555 1_555 1_555 1_555 yes
N7 NI1 N9 C13 -77(1) 1_555 1_555 1_555 1_555 yes
N7 NI1 N9 C17 89.8(9) 1_555 1_555 1_555 1_555 yes
N7 NI1 N11 C15 87(1) 1_555 1_555 1_555 1_555 yes
N7 NI1 N11 C18 -87.1(9) 1_555 1_555 1_555 1_555 yes
N7 C9 CS1 N8 79.0(7) 1_555 1_555 1_555 1_555 yes
N7 C9 CS1 N9 -37.1(7) 1_555 1_555 1_555 1_555 yes
N7 C9 CS1 C3 -156.0(7) 1_555 1_555 1_555 4_454 yes
N7 C9 CS1 C4 -142.0(7) 1_555 1_555 1_555 4_454 yes
N7 C9 CS1 C6 -177.4(7) 1_555 1_555 1_555 4_454 yes
N7 C9 CS1 C10 114(1) 1_555 1_555 1_555 1_555 yes
N7 C9 CS1 C12 40.8(7) 1_555 1_555 1_555 1_555 yes
N7 C9 CS1 C13 -33.9(7) 1_555 1_555 1_555 1_555 yes
N7 C9 CS1 C14 -53.6(7) 1_555 1_555 1_555 1_555 yes
N7 C9 CS1 C15 105.3(7) 1_555 1_555 1_555 4_454 yes
N7 C9 C10 N8 1(1) 1_555 1_555 1_555 1_555 yes
N7 C12 CS1 N8 -118(1) 1_555 1_555 1_555 1_555 yes
N7 C12 CS1 N9 47.3(7) 1_555 1_555 1_555 1_555 yes
N7 C12 CS1 C3 -74(1) 1_555 1_555 1_555 4_454 yes
N7 C12 CS1 C4 -44.6(9) 1_555 1_555 1_555 4_454 yes
N7 C12 CS1 C6 -83.7(8) 1_555 1_555 1_555 4_454 yes
N7 C12 CS1 C9 -40.6(7) 1_555 1_555 1_555 1_555 yes
N7 C12 CS1 C10 -78.8(8) 1_555 1_555 1_555 1_555 yes
N7 C12 CS1 C13 63.6(7) 1_555 1_555 1_555 1_555 yes
N7 C12 CS1 C14 53.5(8) 1_555 1_555 1_555 1_555 yes
N7 C12 CS1 C15 -157.6(8) 1_555 1_555 1_555 4_454 yes
N7 C12 N8 C10 0(1) 1_555 1_555 1_555 1_555 yes
N8 CS1 N3 C3 157.4(8) 1_555 1_555 4_454 4_454 yes
N8 CS1 N3 C6 49.6(8) 1_555 1_555 4_454 4_454 yes
N8 CS1 N4 C4 176.9(7) 1_555 1_555 4_454 4_454 yes
N8 CS1 N4 C6 -76.6(7) 1_555 1_555 4_454 4_454 yes
N8 CS1 N7 C9 -71.1(7) 1_555 1_555 1_555 1_555 yes
N8 CS1 N7 C12 32.4(7) 1_555 1_555 1_555 1_555 yes
N8 CS1 N9 C13 137.9(8) 1_555 1_555 1_555 1_555 yes
N8 CS1 N9 C17 -121.5(7) 1_555 1_555 1_555 1_555 yes
N8 CS1 C3 C4 80.9(10) 1_555 1_555 4_454 4_454 yes
N8 CS1 C4 C3 -118.1(8) 1_555 1_555 4_454 4_454 yes
N8 CS1 C6 C5 -19.5(9) 1_555 1_555 4_454 4_454 yes
N8 CS1 C9 C10 -35.9(8) 1_555 1_555 1_555 1_555 yes
N8 CS1 C10 C9 113(1) 1_555 1_555 1_555 1_555 yes
N8 CS1 C12 C11 127(1) 1_555 1_555 1_555 1_555 yes
N8 CS1 C13 N9 -44.4(8) 1_555 1_555 1_555 1_555 yes
N8 CS1 C13 C14 -153.4(8) 1_555 1_555 1_555 1_555 yes
N8 CS1 C14 N10 -76.7(9) 1_555 1_555 1_555 1_555 yes
N8 CS1 C14 C13 31.8(10) 1_555 1_555 1_555 1_555 yes
N8 CS1 C15 N11 151.3(9) 1_555 1_555 4_454 4_454 yes
N8 CS1 C15 C16 -96.1(9) 1_555 1_555 4_454 4_454 yes
N8 C10 CS1 N9 -87.6(8) 1_555 1_555 1_555 1_555 yes
N8 C10 CS1 C3 143.2(7) 1_555 1_555 1_555 4_454 yes
N8 C10 CS1 C4 164.5(7) 1_555 1_555 1_555 4_454 yes
N8 C10 CS1 C6 136.3(8) 1_555 1_555 1_555 4_454 yes
N8 C10 CS1 C9 -113(1) 1_555 1_555 1_555 1_555 yes
N8 C10 CS1 C12 -39.2(7) 1_555 1_555 1_555 1_555 yes
N8 C10 CS1 C13 -80.0(8) 1_555 1_555 1_555 1_555 yes
N8 C10 CS1 C14 -100.4(8) 1_555 1_555 1_555 1_555 yes
N8 C10 CS1 C15 56.3(8) 1_555 1_555 1_555 4_454 yes
N8 C12 CS1 N9 165.9(9) 1_555 1_555 1_555 1_555 yes
N8 C12 CS1 C3 44(1) 1_555 1_555 1_555 4_454 yes
N8 C12 CS1 C4 73.9(9) 1_555 1_555 1_555 4_454 yes
N8 C12 CS1 C6 34.9(9) 1_555 1_555 1_555 4_454 yes
N8 C12 CS1 C9 77.9(9) 1_555 1_555 1_555 1_555 yes
N8 C12 CS1 C10 39.8(8) 1_555 1_555 1_555 1_555 yes
N8 C12 CS1 C13 -177.8(8) 1_555 1_555 1_555 1_555 yes
N8 C12 CS1 C14 172.1(8) 1_555 1_555 1_555 1_555 yes
N8 C12 CS1 C15 -39.0(8) 1_555 1_555 1_555 4_454 yes
N8 C12 N7 C9 0(1) 1_555 1_555 1_555 1_555 yes
N9 CS1 N3 C3 31.1(10) 1_555 1_555 4_454 4_454 yes
N9 CS1 N3 C6 -76.7(8) 1_555 1_555 4_454 4_454 yes
N9 CS1 N4 C4 81.7(7) 1_555 1_555 4_454 4_454 yes
N9 CS1 N4 C6 -171.7(7) 1_555 1_555 4_454 4_454 yes
N9 CS1 N7 C9 134.6(8) 1_555 1_555 1_555 1_555 yes
N9 CS1 N7 C12 -121.9(8) 1_555 1_555 1_555 1_555 yes
N9 CS1 N8 C10 92.6(8) 1_555 1_555 1_555 1_555 yes
N9 CS1 N8 C12 -13.1(8) 1_555 1_555 1_555 1_555 yes
N9 CS1 C3 C4 -49.2(10) 1_555 1_555 4_454 4_454 yes
N9 CS1 C4 C3 138.9(8) 1_555 1_555 4_454 4_454 yes
N9 CS1 C6 C5 -115.5(8) 1_555 1_555 4_454 4_454 yes
N9 CS1 C9 C10 -152.0(9) 1_555 1_555 1_555 1_555 yes
N9 CS1 C10 C9 26.3(9) 1_555 1_555 1_555 1_555 yes
N9 CS1 C12 C11 -66.2(7) 1_555 1_555 1_555 1_555 yes
N9 CS1 C13 C14 -109(1) 1_555 1_555 1_555 1_555 yes
N9 CS1 C14 N10 -70.5(9) 1_555 1_555 1_555 1_555 yes
N9 CS1 C14 C13 38.0(8) 1_555 1_555 1_555 1_555 yes
N9 CS1 C15 N11 -153.1(6) 1_555 1_555 4_454 4_454 yes
N9 CS1 C15 C16 -40(1) 1_555 1_555 4_454 4_454 yes
N9 NI1 N1 C1 85(3) 1_555 1_555 1_555 1_555 yes
N9 NI1 N1 C5 -92(3) 1_555 1_555 1_555 1_555 yes
N9 NI1 N3 C3 -10(1) 1_555 1_555 1_555 1_555 yes
N9 NI1 N3 C6 171.7(9) 1_555 1_555 1_555 1_555 yes
N9 NI1 N5 C7 83(1) 1_555 1_555 1_555 1_555 yes
N9 NI1 N5 C11 -93.6(9) 1_555 1_555 1_555 1_555 yes
N9 NI1 N7 C9 -95(1) 1_555 1_555 1_555 1_555 yes
N9 NI1 N7 C12 99.3(9) 1_555 1_555 1_555 1_555 yes
N9 NI1 N11 C15 179(1) 1_555 1_555 1_555 1_555 yes
N9 NI1 N11 C18 5.1(9) 1_555 1_555 1_555 1_555 yes
N9 C13 CS1 C3 116.4(8) 1_555 1_555 1_555 4_454 yes
N9 C13 CS1 C4 92.7(8) 1_555 1_555 1_555 4_454 yes
N9 C13 CS1 C6 80.9(9) 1_555 1_555 1_555 4_454 yes
N9 C13 CS1 C9 -8.1(8) 1_555 1_555 1_555 1_555 yes
N9 C13 CS1 C10 -20.4(9) 1_555 1_555 1_555 1_555 yes
N9 C13 CS1 C12 -43.5(8) 1_555 1_555 1_555 1_555 yes
N9 C13 CS1 C14 109(1) 1_555 1_555 1_555 1_555 yes
N9 C13 CS1 C15 -117.5(7) 1_555 1_555 1_555 4_454 yes
N9 C13 C14 N10 0(1) 1_555 1_555 1_555 1_555 yes
N9 C17 N10 C14 -2(1) 1_555 1_555 1_555 1_555 yes
N9 C17 C18 N11 -1(1) 1_555 1_555 1_555 1_555 yes
N9 C17 C18 N12 174(1) 1_555 1_555 1_555 1_555 yes
N10 C14 CS1 C3 78.2(9) 1_555 1_555 1_555 4_454 yes
N10 C14 CS1 C4 55.9(9) 1_555 1_555 1_555 4_454 yes
N10 C14 CS1 C6 51.9(10) 1_555 1_555 1_555 4_454 yes
N10 C14 CS1 C9 -42.9(9) 1_555 1_555 1_555 1_555 yes
N10 C14 CS1 C10 -48.1(10) 1_555 1_555 1_555 1_555 yes
N10 C14 CS1 C12 -80.4(9) 1_555 1_555 1_555 1_555 yes
N10 C14 CS1 C13 -108(1) 1_555 1_555 1_555 1_555 yes
N10 C14 CS1 C15 179.9(7) 1_555 1_555 1_555 4_454 yes
N10 C17 N9 C13 2(1) 1_555 1_555 1_555 1_555 yes
N10 C17 C18 N11 173(1) 1_555 1_555 1_555 1_555 yes
N10 C17 C18 N12 -10(2) 1_555 1_555 1_555 1_555 yes
N11 NI1 N1 C1 84(1) 1_555 1_555 1_555 1_555 yes
N11 NI1 N1 C5 -93.8(9) 1_555 1_555 1_555 1_555 yes
N11 NI1 N3 C3 -89(1) 1_555 1_555 1_555 1_555 yes
N11 NI1 N3 C6 92.8(9) 1_555 1_555 1_555 1_555 yes
N11 NI1 N5 C7 117(2) 1_555 1_555 1_555 1_555 yes
N11 NI1 N5 C11 -59(3) 1_555 1_555 1_555 1_555 yes
N11 NI1 N7 C9 -17(1) 1_555 1_555 1_555 1_555 yes
N11 NI1 N7 C12 177.7(9) 1_555 1_555 1_555 1_555 yes
N11 NI1 N9 C13 -173(1) 1_555 1_555 1_555 1_555 yes
N11 NI1 N9 C17 -6.1(8) 1_555 1_555 1_555 1_555 yes
N11 C15 CS1 C3 -14.0(8) 1_555 1_555 4_555 1_555 yes
N11 C15 CS1 C4 -29.9(8) 1_555 1_555 4_555 1_555 yes
N11 C15 CS1 C6 -49.5(8) 1_555 1_555 4_555 1_555 yes
N11 C15 C16 N12 1(1) 1_555 1_555 1_555 1_555 yes
N11 C18 N12 C16 -2(1) 1_555 1_555 1_555 1_555 yes
N12 C18 N11 C15 3(1) 1_555 1_555 1_555 1_555 yes
C1 N1 C5 C6 -179(1) 1_555 1_555 1_555 1_555 yes
C1 C2 N2 C5 -2(1) 1_555 1_555 1_555 1_555 yes
C2 N2 C5 C6 -178(1) 1_555 1_555 1_555 1_555 yes
C2 C1 N1 C5 -2(1) 1_555 1_555 1_555 1_555 yes
C3 CS1 N3 C6 107(1) 1_555 4_555 1_555 1_555 yes
C3 CS1 N4 C4 35.0(7) 1_555 4_555 1_555 1_555 yes
C3 CS1 N4 C6 -71.5(8) 1_555 4_555 1_555 1_555 yes
C3 CS1 C6 C5 -154(1) 1_555 4_555 1_555 1_555 yes
C3 CS1 C15 C16 -126.6(9) 1_555 4_555 1_555 1_555 yes
C3 N3 CS1 C4 -36.7(8) 1_555 1_555 4_555 1_555 yes
C3 N3 CS1 C6 -107(1) 1_555 1_555 4_555 1_555 yes
C3 N3 CS1 C15 148.4(8) 1_555 1_555 4_555 1_555 yes
C3 N3 C6 C5 -178(1) 1_555 1_555 1_555 1_555 yes
C3 C4 CS1 C6 75.8(9) 1_555 1_555 4_555 1_555 yes
C3 C4 CS1 C15 43.0(10) 1_555 1_555 4_555 1_555 yes
C3 C4 N4 C6 0(1) 1_555 1_555 1_555 1_555 yes
C4 CS1 N3 C6 71.1(8) 1_555 4_555 1_555 1_555 yes
C4 CS1 N4 C6 -106(1) 1_555 4_555 1_555 1_555 yes
C4 CS1 C6 C5 166(1) 1_555 4_555 1_555 1_555 yes
C4 CS1 C15 C16 -142.5(9) 1_555 4_555 1_555 1_555 yes
C4 N4 CS1 C6 106(1) 1_555 1_555 4_555 1_555 yes
C4 N4 CS1 C15 114.9(7) 1_555 1_555 4_555 1_555 yes
C4 N4 C6 C5 177(1) 1_555 1_555 1_555 1_555 yes
C4 C3 CS1 C6 -72.8(9) 1_555 1_555 4_555 1_555 yes
C4 C3 CS1 C15 -140.2(9) 1_555 1_555 4_555 1_555 yes
C4 C3 N3 C6 0(1) 1_555 1_555 1_555 1_555 yes
C5 C6 CS1 C15 -45.2(8) 1_555 1_555 4_555 1_555 yes
C6 CS1 C15 C16 -162.1(10) 1_555 4_555 1_555 1_555 yes
C6 N3 CS1 C15 -103.8(8) 1_555 1_555 4_555 1_555 yes
C6 N4 CS1 C15 8.4(8) 1_555 1_555 4_555 1_555 yes
C7 N5 C11 C12 179(1) 1_555 1_555 1_555 1_555 yes
C7 C8 N6 C11 0(1) 1_555 1_555 1_555 1_555 yes
C8 N6 C11 C12 -179(1) 1_555 1_555 1_555 1_555 yes
C8 C7 N5 C11 0(1) 1_555 1_555 1_555 1_555 yes
C9 CS1 N7 C12 103(1) 1_555 1_555 1_555 1_555 yes
C9 CS1 N8 C10 34.5(8) 1_555 1_555 1_555 1_555 yes
C9 CS1 N8 C12 -71.2(9) 1_555 1_555 1_555 1_555 yes
C9 CS1 N9 C13 171.5(8) 1_555 1_555 1_555 1_555 yes
C9 CS1 N9 C17 -88.0(7) 1_555 1_555 1_555 1_555 yes
C9 CS1 C12 C11 -154(1) 1_555 1_555 1_555 1_555 yes
C9 CS1 C13 C14 -117.2(9) 1_555 1_555 1_555 1_555 yes
C9 CS1 C14 C13 65.6(9) 1_555 1_555 1_555 1_555 yes
C9 CS1 C15 C16 -113.3(9) 1_555 1_555 4_454 4_454 yes
C9 N7 CS1 C10 -33.8(7) 1_555 1_555 1_555 1_555 yes
C9 N7 CS1 C12 -103(1) 1_555 1_555 1_555 1_555 yes
C9 N7 CS1 C13 144.5(8) 1_555 1_555 1_555 1_555 yes
C9 N7 CS1 C14 128.2(7) 1_555 1_555 1_555 1_555 yes
C9 N7 CS1 C15 -80.3(8) 1_555 1_555 1_555 4_454 yes
C9 N7 C12 C11 -178(1) 1_555 1_555 1_555 1_555 yes
C9 C10 CS1 C12 74.8(9) 1_555 1_555 1_555 1_555 yes
C9 C10 CS1 C13 33.9(10) 1_555 1_555 1_555 1_555 yes
C9 C10 CS1 C14 13(1) 1_555 1_555 1_555 1_555 yes
C9 C10 CS1 C15 170.3(9) 1_555 1_555 1_555 4_454 yes
C9 C10 N8 C12 -1(1) 1_555 1_555 1_555 1_555 yes
C10 CS1 N7 C12 69.7(8) 1_555 1_555 1_555 1_555 yes
C10 CS1 N8 C12 -105(1) 1_555 1_555 1_555 1_555 yes
C10 CS1 N9 C13 161.2(8) 1_555 1_555 1_555 1_555 yes
C10 CS1 N9 C17 -98.3(8) 1_555 1_555 1_555 1_555 yes
C10 CS1 C12 C11 167(1) 1_555 1_555 1_555 1_555 yes
C10 CS1 C13 C14 -129.5(9) 1_555 1_555 1_555 1_555 yes
C10 CS1 C14 C13 60.3(10) 1_555 1_555 1_555 1_555 yes
C10 CS1 C15 C16 -117.1(9) 1_555 1_555 4_454 4_454 yes
C10 N8 CS1 C12 105(1) 1_555 1_555 1_555 1_555 yes
C10 N8 CS1 C13 108.0(8) 1_555 1_555 1_555 1_555 yes
C10 N8 CS1 C14 96.2(8) 1_555 1_555 1_555 1_555 yes
C10 N8 CS1 C15 -117.3(8) 1_555 1_555 1_555 4_454 yes
C10 N8 C12 C11 179(1) 1_555 1_555 1_555 1_555 yes
C10 C9 CS1 C12 -74.2(9) 1_555 1_555 1_555 1_555 yes
C10 C9 CS1 C13 -148.8(9) 1_555 1_555 1_555 1_555 yes
C10 C9 CS1 C14 -168.6(9) 1_555 1_555 1_555 1_555 yes
C10 C9 CS1 C15 -9.7(9) 1_555 1_555 1_555 4_454 yes
C10 C9 N7 C12 -1(1) 1_555 1_555 1_555 1_555 yes
C11 C12 CS1 C13 -49.9(8) 1_555 1_555 1_555 1_555 yes
C11 C12 CS1 C14 -59.9(8) 1_555 1_555 1_555 1_555 yes
C11 C12 CS1 C15 89.0(8) 1_555 1_555 1_555 4_454 yes
C12 CS1 N9 C13 132.4(8) 1_555 1_555 1_555 1_555 yes
C12 CS1 N9 C17 -127.0(8) 1_555 1_555 1_555 1_555 yes
C12 CS1 C13 C14 -152.5(9) 1_555 1_555 1_555 1_555 yes
C12 CS1 C14 C13 28.0(9) 1_555 1_555 1_555 1_555 yes
C12 CS1 C15 C16 -80.6(9) 1_555 1_555 4_454 4_454 yes
C12 N7 CS1 C13 -112.0(8) 1_555 1_555 1_555 1_555 yes
C12 N7 CS1 C14 -128.3(8) 1_555 1_555 1_555 1_555 yes
C12 N7 CS1 C15 23.2(8) 1_555 1_555 1_555 4_454 yes
C12 N8 CS1 C13 2.2(9) 1_555 1_555 1_555 1_555 yes
C12 N8 CS1 C14 -9.5(9) 1_555 1_555 1_555 1_555 yes
C12 N8 CS1 C15 137.0(9) 1_555 1_555 1_555 4_454 yes
C13 CS1 N9 C17 100(1) 1_555 1_555 1_555 1_555 yes
C13 CS1 C15 C16 -6(1) 1_555 1_555 4_454 4_454 yes
C13 N9 CS1 C14 -37.1(8) 1_555 1_555 1_555 1_555 yes
C13 N9 CS1 C15 88.6(8) 1_555 1_555 1_555 4_454 yes
C13 N9 C17 C18 178(1) 1_555 1_555 1_555 1_555 yes
C13 C14 CS1 C15 -71(1) 1_555 1_555 1_555 4_454 yes
C13 C14 N10 C17 1(1) 1_555 1_555 1_555 1_555 yes
C14 CS1 N9 C17 63.5(8) 1_555 1_555 1_555 1_555 yes
C14 CS1 C15 C16 24(1) 1_555 1_555 4_454 4_454 yes
C14 N10 C17 C18 -177(1) 1_555 1_555 1_555 1_555 yes
C14 C13 CS1 C15 133.5(8) 1_555 1_555 1_555 4_454 yes
C14 C13 N9 C17 -1(1) 1_555 1_555 1_555 1_555 yes
C15 N11 C18 C17 179(1) 1_555 1_555 1_555 1_555 yes
C15 C16 N12 C18 0(1) 1_555 1_555 1_555 1_555 yes
C16 N12 C18 C17 -178(1) 1_555 1_555 1_555 1_555 yes
C16 C15 N11 C18 -3(1) 1_555 1_555 1_555 1_555 yes
